data_4031913
loop_
_publ_author_name
'Wessig, P.'
'Gerngro\&s, M'
'Freyse, D.'
'Bruhns, P.'
'Przezdziak, M.'
'Schilde, U.'
'Kelling, A.'

_publ_section_title
;
 Molecular Rods Based on Oligo-spiro-thioketals.
;
_journal_issue 3
_journal_name_full 'The Journal of organic chemistry'
_journal_page_first 1125
_journal_page_last 1136
_journal_paper_doi 10.1021/acs.joc.5b02670
_journal_volume 81
_journal_year 2016
_chemical_formula_moiety 'C17 H28 S4'
_chemical_formula_sum 'C17 H28 S4'
_chemical_formula_weight 360.63
_chemical_melting_point 482
_chemical_name_systematic
;
 7,11,18,21-Tetrathiatrispiro[5.2.2.512.29.26]henicosane
;
_space_group_crystal_system orthorhombic
_space_group_IT_number 60
_space_group_name_Hall '-P 2n 2ab'
_space_group_name_H-M_alt 'P b c n'
_symmetry_space_group_name_Hall '-P 2n 2ab'
_symmetry_space_group_name_H-M 'P b c n'
_atom_sites_solution_hydrogens geom
_atom_sites_solution_primary direct
_atom_sites_solution_secondary difmap
_audit_creation_method SHELXL-2013
_cell_angle_alpha 90
_cell_angle_beta 90
_cell_angle_gamma 90
_cell_formula_units_Z 4
_cell_length_a 5.9887(2)
_cell_length_b 10.5588(3)
_cell_length_c 28.4505(9)
_cell_measurement_reflns_used 31043
_cell_measurement_temperature 210(2)
_cell_measurement_theta_max 29.60
_cell_measurement_theta_min 1.93
_cell_volume 1799.02(10)
_computing_cell_refinement 'X-AREA (Stoe, 2004)'
_computing_data_collection 'X-AREA (Stoe, 2004)'
_computing_data_reduction 'X-RED (Stoe, 2004)'
_computing_publication_material
; 
 SHELXL-2013 (Sheldrick, 2013)
 Diamond (Blankenburg, 2015)
 ORTEP for windows (Farrugia, 2013) 
;
_computing_structure_refinement 'SHELXL-2013 (Sheldrick, 2013)'
_computing_structure_solution 'SHELXS-97 (Sheldrick, 1997)'
_diffrn_ambient_temperature 210(2)
_diffrn_detector 'image plate (34 cm diameter)'
_diffrn_detector_area_resol_mean 6.67
_diffrn_detector_type STOE
_diffrn_measured_fraction_theta_full 0.977
_diffrn_measured_fraction_theta_max 0.979
_diffrn_measurement_details
; 
 360 frames, detector distance = 100 mm, 1 min exposure time
;
_diffrn_measurement_device '2-circle goniometer'
_diffrn_measurement_device_type 'STOE IPDS 2'
_diffrn_measurement_method '\w scan, \d \w = 1.0 deg'
_diffrn_radiation_monochromator 'plane graphite'
_diffrn_radiation_source 'fine-focus sealed tube'
_diffrn_radiation_type 'Mo K\a'
_diffrn_radiation_wavelength 0.71073
_diffrn_reflns_av_R_equivalents 0.0150
_diffrn_reflns_av_unetI/netI 0.0234
_diffrn_reflns_laue_measured_fraction_full 0.977
_diffrn_reflns_laue_measured_fraction_max 0.979
_diffrn_reflns_limit_h_max 8
_diffrn_reflns_limit_h_min -8
_diffrn_reflns_limit_k_max 14
_diffrn_reflns_limit_k_min -13
_diffrn_reflns_limit_l_max 38
_diffrn_reflns_limit_l_min -39
_diffrn_reflns_number 4780
_diffrn_reflns_point_group_measured_fraction_full 0.977
_diffrn_reflns_point_group_measured_fraction_max 0.979
_diffrn_reflns_theta_full 25.242
_diffrn_reflns_theta_max 29.228
_diffrn_reflns_theta_min 3.691
_exptl_absorpt_coefficient_mu 0.52
_exptl_absorpt_correction_T_max 0.9232
_exptl_absorpt_correction_T_min 0.5522
_exptl_absorpt_correction_type integration
_exptl_crystal_colour colorless
_exptl_crystal_density_diffrn 1.331
_exptl_crystal_density_method 'not measured'
_exptl_crystal_description prism
_exptl_crystal_F_000 776
_exptl_crystal_size_max 1.80
_exptl_crystal_size_mid 0.94
_exptl_crystal_size_min 0.09
_refine_diff_density_max 0.327
_refine_diff_density_min -0.549
_refine_diff_density_rms 0.056
_refine_ls_extinction_coef 0.0066(11)
_refine_ls_extinction_expression Fc^*^=kFc[1+0.001xFc^2^\l^3^/sin(2\q)]^-1/4^
_refine_ls_extinction_method SHELXL
_refine_ls_goodness_of_fit_ref 1.072
_refine_ls_hydrogen_treatment constr
_refine_ls_matrix_type full
_refine_ls_number_parameters 97
_refine_ls_number_reflns 2401
_refine_ls_number_restraints 0
_refine_ls_restrained_S_all 1.072
_refine_ls_R_factor_all 0.0397
_refine_ls_R_factor_gt 0.0365
_refine_ls_shift/su_max 0.001
_refine_ls_shift/su_mean 0.000
_refine_ls_structure_factor_coef Fsqd
_refine_ls_weighting_details
;
 w=1/[\s^2^(Fo^2^)+(0.0489P)^2^+0.7571P]
 where P=(Fo^2^+2Fc^2^)/3
;
_refine_ls_weighting_scheme calc
_refine_ls_wR_factor_gt 0.0972
_refine_ls_wR_factor_ref 0.0987
_reflns_number_gt 2172
_reflns_number_total 2401
_reflns_threshold_expression 'I > 2\s(I)'
_cod_data_source_file jo5b02670_si_002.cif
_cod_data_source_block br1
_cod_database_code 4031913

loop_
_space_group_symop_operation_xyz
'x, y, z'
'-x+1/2, -y+1/2, z+1/2'
'x+1/2, -y+1/2, -z'
'-x, y, -z+1/2'
'-x, -y, -z'
'x-1/2, y-1/2, -z-1/2'
'-x-1/2, y-1/2, z'
'x, -y, z-1/2'

loop_
_atom_site_label
_atom_site_type_symbol
_atom_site_fract_x
_atom_site_fract_y
_atom_site_fract_z
_atom_site_U_iso_or_equiv
_atom_site_adp_type
_atom_site_occupancy
_atom_site_site_symmetry_order
_atom_site_calc_flag
_atom_site_refinement_flags_posn
_atom_site_refinement_flags_adp
_atom_site_refinement_flags_occupancy
C1 C 0.0000 0.71459(16) 0.2500 0.0208(3) Uani 1 2 d S T P
C2 C 0.1876(2) 0.63455(13) 0.27137(5) 0.0249(3) Uani 1 1 d . . .
H2A H 0.2970 0.6911 0.2852 0.030 Uiso 1 1 calc R U .
H2B H 0.2611 0.5885 0.2463 0.030 Uiso 1 1 calc R U .
C3 C -0.0992(2) 0.80213(13) 0.28770(5) 0.0266(3) Uani 1 1 d . . .
H3A H -0.2060 0.8581 0.2727 0.032 Uiso 1 1 calc R U .
H3B H 0.0199 0.8545 0.3002 0.032 Uiso 1 1 calc R U .
C4 C -0.0128(2) 0.62764(13) 0.36079(5) 0.0244(3) Uani 1 1 d . . .
C5 C 0.1732(2) 0.70653(15) 0.38344(5) 0.0297(3) Uani 1 1 d . . .
H5A H 0.2961 0.6511 0.3918 0.036 Uiso 1 1 calc R U .
H5B H 0.2281 0.7674 0.3607 0.036 Uiso 1 1 calc R U .
C6 C -0.1214(3) 0.54081(16) 0.39753(6) 0.0360(3) Uani 1 1 d . . .
H6A H -0.2492 0.4990 0.3835 0.043 Uiso 1 1 calc R U .
H6B H -0.0152 0.4759 0.4066 0.043 Uiso 1 1 calc R U .
C7 C -0.1974(3) 0.61205(19) 0.44129(6) 0.0421(4) Uani 1 1 d . . .
H7A H -0.2551 0.5522 0.4641 0.051 Uiso 1 1 calc R U .
H7B H -0.3170 0.6699 0.4330 0.051 Uiso 1 1 calc R U .
C8 C 0.0958(3) 0.77662(17) 0.42710(6) 0.0372(4) Uani 1 1 d . . .
H8A H -0.0146 0.8395 0.4183 0.045 Uiso 1 1 calc R U .
H8B H 0.2217 0.8204 0.4411 0.045 Uiso 1 1 calc R U .
C9 C -0.0051(3) 0.68635(19) 0.46302(6) 0.0429(4) Uani 1 1 d . . .
H9A H -0.0591 0.7341 0.4898 0.052 Uiso 1 1 calc R U .
H9B H 0.1087 0.6280 0.4740 0.052 Uiso 1 1 calc R U .
S1 S 0.09944(7) 0.52254(3) 0.31559(2) 0.03002(13) Uani 1 1 d . . .
S2 S -0.23669(5) 0.72448(4) 0.33637(2) 0.02792(12) Uani 1 1 d . . .

loop_
_atom_site_aniso_label
_atom_site_aniso_U_11
_atom_site_aniso_U_22
_atom_site_aniso_U_33
_atom_site_aniso_U_23
_atom_site_aniso_U_13
_atom_site_aniso_U_12
C1 0.0183(7) 0.0199(7) 0.0242(8) 0.000 -0.0003(6) 0.000
C2 0.0191(5) 0.0295(6) 0.0262(6) 0.0022(5) 0.0011(5) 0.0039(5)
C3 0.0297(7) 0.0231(6) 0.0270(6) -0.0019(5) -0.0026(5) 0.0057(5)
C4 0.0231(6) 0.0258(6) 0.0243(6) 0.0016(5) 0.0015(5) 0.0010(5)
C5 0.0231(6) 0.0380(7) 0.0280(6) 0.0037(6) -0.0031(5) -0.0031(5)
C6 0.0426(9) 0.0344(8) 0.0311(7) 0.0044(6) 0.0073(6) -0.0081(7)
C7 0.0406(9) 0.0552(10) 0.0306(7) 0.0005(7) 0.0083(7) -0.0094(8)
C8 0.0393(8) 0.0433(9) 0.0289(7) -0.0040(6) -0.0075(6) -0.0057(7)
C9 0.0456(9) 0.0582(10) 0.0250(7) -0.0008(7) -0.0008(6) -0.0046(8)
S1 0.0373(2) 0.02386(19) 0.02885(19) 0.00335(12) 0.00503(14) 0.00821(13)
S2 0.01993(18) 0.0380(2) 0.02587(18) -0.00389(13) 0.00045(12) 0.00594(13)

loop_
_atom_type_symbol
_atom_type_description
_atom_type_scat_dispersion_real
_atom_type_scat_dispersion_imag
_atom_type_scat_source
C C 0.0033 0.0016 'International Tables Vol C Tables 4.2.6.8 and 6.1.1.4'
H H 0.0000 0.0000 'International Tables Vol C Tables 4.2.6.8 and 6.1.1.4'
O O 0.0106 0.0060 'International Tables Vol C Tables 4.2.6.8 and 6.1.1.4'

loop_
_geom_angle_atom_site_label_1
_geom_angle_atom_site_label_2
_geom_angle_atom_site_label_3
_geom_angle
_geom_angle_site_symmetry_1
_geom_angle_site_symmetry_3
C2 C1 C2 113.02(15) 4 .
C2 C1 C3 109.81(7) 4 4
C2 C1 C3 108.99(8) . 4
C2 C1 C3 108.99(8) 4 .
C2 C1 C3 109.80(7) . .
C3 C1 C3 105.98(15) 4 .
C1 C2 S1 115.06(8) . .
C1 C2 H2A 108.5 . .
S1 C2 H2A 108.5 . .
C1 C2 H2B 108.5 . .
S1 C2 H2B 108.5 . .
H2A C2 H2B 107.5 . .
C1 C3 S2 115.99(10) . .
C1 C3 H3A 108.3 . .
S2 C3 H3A 108.3 . .
C1 C3 H3B 108.3 . .
S2 C3 H3B 108.3 . .
H3A C3 H3B 107.4 . .
C5 C4 C6 110.24(12) . .
C5 C4 S2 112.94(10) . .
C6 C4 S2 106.42(10) . .
C5 C4 S1 111.03(9) . .
C6 C4 S1 105.81(10) . .
S2 C4 S1 110.06(7) . .
C8 C5 C4 112.77(12) . .
C8 C5 H5A 109.0 . .
C4 C5 H5A 109.0 . .
C8 C5 H5B 109.0 . .
C4 C5 H5B 109.0 . .
H5A C5 H5B 107.8 . .
C7 C6 C4 112.83(13) . .
C7 C6 H6A 109.0 . .
C4 C6 H6A 109.0 . .
C7 C6 H6B 109.0 . .
C4 C6 H6B 109.0 . .
H6A C6 H6B 107.8 . .
C6 C7 C9 111.09(15) . .
C6 C7 H7A 109.4 . .
C9 C7 H7A 109.4 . .
C6 C7 H7B 109.4 . .
C9 C7 H7B 109.4 . .
H7A C7 H7B 108.0 . .
C5 C8 C9 111.42(15) . .
C5 C8 H8A 109.3 . .
C9 C8 H8A 109.3 . .
C5 C8 H8B 109.3 . .
C9 C8 H8B 109.3 . .
H8A C8 H8B 108.0 . .
C8 C9 C7 110.47(14) . .
C8 C9 H9A 109.6 . .
C7 C9 H9A 109.6 . .
C8 C9 H9B 109.6 . .
C7 C9 H9B 109.6 . .
H9A C9 H9B 108.1 . .
C2 S1 C4 101.54(6) . .
C3 S2 C4 102.20(6) . .

loop_
_geom_bond_atom_site_label_1
_geom_bond_atom_site_label_2
_geom_bond_distance
_geom_bond_site_symmetry_2
C1 C2 1.5316(16) 4
C1 C2 1.5316(16) .
C1 C3 1.5355(17) 4
C1 C3 1.5356(17) .
C2 S1 1.8057(14) .
C2 H2A 0.9700 .
C2 H2B 0.9700 .
C3 S2 1.8075(15) .
C3 H3A 0.9700 .
C3 H3B 0.9700 .
C4 C5 1.5329(19) .
C4 C6 1.5352(19) .
C4 S2 1.8238(14) .
C4 S1 1.8267(14) .
C5 C8 1.518(2) .
C5 H5A 0.9700 .
C5 H5B 0.9700 .
C6 C7 1.524(2) .
C6 H6A 0.9700 .
C6 H6B 0.9700 .
C7 C9 1.524(3) .
C7 H7A 0.9700 .
C7 H7B 0.9700 .
C8 C9 1.523(2) .
C8 H8A 0.9700 .
C8 H8B 0.9700 .
C9 H9A 0.9700 .
C9 H9B 0.9700 .

loop_
_geom_hbond_atom_site_label_D
_geom_hbond_atom_site_label_H
_geom_hbond_atom_site_label_A
_geom_hbond_distance_DH
_geom_hbond_distance_HA
_geom_hbond_distance_DA
_geom_hbond_angle_DHA
_geom_hbond_site_symmetry_A
C2 H2B S2 0.97 2.76 3.2222(14) 110.0 4
C3 H3B S1 0.97 2.92 3.8736(15) 167.2 7_665

loop_
_geom_torsion_atom_site_label_1
_geom_torsion_atom_site_label_2
_geom_torsion_atom_site_label_3
_geom_torsion_atom_site_label_4
_geom_torsion
_geom_torsion_site_symmetry_1
C2 C1 C2 S1 -56.10(7) 4
C3 C1 C2 S1 -178.49(9) 4
C3 C1 C2 S1 65.83(14) .
C2 C1 C3 S2 60.15(12) 4
C2 C1 C3 S2 -64.15(12) .
C3 C1 C3 S2 178.28(12) 4
C6 C4 C5 C8 -52.28(17) .
S2 C4 C5 C8 66.62(14) .
S1 C4 C5 C8 -169.21(11) .
C5 C4 C6 C7 52.27(18) .
S2 C4 C6 C7 -70.53(16) .
S1 C4 C6 C7 172.40(12) .
C4 C6 C7 C9 -55.2(2) .
C4 C5 C8 C9 55.39(18) .
C5 C8 C9 C7 -56.6(2) .
C6 C7 C9 C8 56.4(2) .
C1 C2 S1 C4 -62.46(11) .
C5 C4 S1 C2 -67.69(10) .
C6 C4 S1 C2 172.69(10) .
S2 C4 S1 C2 58.10(8) .
C1 C3 S2 C4 59.30(10) .
C5 C4 S2 C3 67.97(11) .
C6 C4 S2 C3 -170.93(10) .
S1 C4 S2 C3 -56.73(8) .
